data_4080949
loop_
_publ_author_name
'Bielinski, Elizabeth A.'
'Dai, Wei'
'Guard, Louise M.'
'Hazari, Nilay'
'Takase, Michael K.'

_publ_section_title
;
 Synthesis, Properties, and Reactivity of Palladium and Nickel NHC
 Complexes Supported by Combinations of Allyl, Cyclopentadienyl, and
 Indenyl Ligands
;
_journal_issue 15
_journal_name_full Organometallics
_journal_page_first 4025
_journal_paper_doi 10.1021/om4002632
_journal_volume 32
_journal_year 2013
_chemical_formula_sum 'C43 H56 N2 Pd'
_chemical_formula_weight 707.30
_chemical_name_systematic
; 
 ? 
;
_space_group_IT_number 2
_symmetry_cell_setting triclinic
_symmetry_space_group_name_Hall '-P 1'
_symmetry_space_group_name_H-M 'P -1'
_atom_sites_solution_hydrogens geom
_atom_sites_solution_primary direct
_atom_sites_solution_secondary difmap
_audit_creation_method SHELXL-97
_cell_angle_alpha 106.757(7)
_cell_angle_beta 96.156(7)
_cell_angle_gamma 91.899(7)
_cell_formula_units_Z 2
_cell_length_a 10.1993(2)
_cell_length_b 12.3405(3)
_cell_length_c 15.3944(11)
_cell_measurement_reflns_used 49006
_cell_measurement_temperature 93(2)
_cell_measurement_theta_max 68.4
_cell_measurement_theta_min 3.0
_cell_volume 1840.45(16)
_computing_cell_refinement 'CrystalClear-SM Expert 2.0 r12 (Rigaku, 2011)'
_computing_data_collection 'CrystalClear-SM Expert 2.0 r12 (Rigaku, 2011)'
_computing_data_reduction 'CrystalClear-SM Expert 2.0 r12 (Rigaku, 2011)'
_computing_publication_material 'SHELXL-97 (Sheldrick, 2008)'
_computing_structure_refinement 'SHELXL-97 (Sheldrick, 2008)'
_computing_structure_solution 'SHELXS-97 (Sheldrick, 2008)'
_diffrn_ambient_temperature 93(2)
_diffrn_detector_area_resol_mean 22.2
_diffrn_measured_fraction_theta_full 0.973
_diffrn_measured_fraction_theta_max 0.973
_diffrn_measurement_device_type 'Rigaku Saturn 944+ CCD'
_diffrn_measurement_method \w
_diffrn_radiation_monochromator confocal
_diffrn_radiation_source 'microfocus rotating anode'
_diffrn_radiation_type CuK\a
_diffrn_radiation_wavelength 1.54187
_diffrn_reflns_av_R_equivalents 0.1210
_diffrn_reflns_av_sigmaI/netI 0.0627
_diffrn_reflns_limit_h_max 12
_diffrn_reflns_limit_h_min -12
_diffrn_reflns_limit_k_max 14
_diffrn_reflns_limit_k_min -14
_diffrn_reflns_limit_l_max 18
_diffrn_reflns_limit_l_min -18
_diffrn_reflns_number 59912
_diffrn_reflns_theta_full 68.24
_diffrn_reflns_theta_max 68.24
_diffrn_reflns_theta_min 3.02
_exptl_absorpt_coefficient_mu 4.287
_exptl_absorpt_correction_T_max 0.8822
_exptl_absorpt_correction_T_min 0.6738
_exptl_absorpt_correction_type multi-scan
_exptl_absorpt_process_details 'Jacobson, R. (1998) Private Communication'
_exptl_crystal_colour Yellow
_exptl_crystal_density_diffrn 1.276
_exptl_crystal_density_method 'not measured'
_exptl_crystal_description plate
_exptl_crystal_F_000 748
_exptl_crystal_size_max 0.10
_exptl_crystal_size_mid 0.10
_exptl_crystal_size_min 0.03
_refine_diff_density_max 1.258
_refine_diff_density_min -2.008
_refine_diff_density_rms 0.107
_refine_ls_extinction_method none
_refine_ls_goodness_of_fit_ref 1.106
_refine_ls_hydrogen_treatment constr
_refine_ls_matrix_type full
_refine_ls_number_parameters 425
_refine_ls_number_reflns 6556
_refine_ls_number_restraints 0
_refine_ls_restrained_S_all 1.106
_refine_ls_R_factor_all 0.0602
_refine_ls_R_factor_gt 0.0524
_refine_ls_shift/su_max 0.000
_refine_ls_shift/su_mean 0.000
_refine_ls_structure_factor_coef Fsqd
_refine_ls_weighting_details 'calc w=1/[\s^2^(Fo^2^)+(0.0524P)^2^+4.6745P] where P=(Fo^2^+2Fc^2^)/3'
_refine_ls_weighting_scheme calc
_refine_ls_wR_factor_gt 0.1279
_refine_ls_wR_factor_ref 0.1390
_reflns_number_gt 5810
_reflns_number_total 6556
_reflns_threshold_expression >2sigma(I)
_cod_data_source_file om4002632_si_002.cif
_cod_data_source_block '_CpAllPd'
_cod_original_sg_symbol_H-M P-1
_cod_database_code 4080949

loop_
_symmetry_equiv_pos_as_xyz
'x, y, z'
'-x, -y, -z'

loop_
_atom_site_label
_atom_site_type_symbol
_atom_site_fract_x
_atom_site_fract_y
_atom_site_fract_z
_atom_site_U_iso_or_equiv
_atom_site_adp_type
_atom_site_occupancy
_atom_site_symmetry_multiplicity
_atom_site_calc_flag
_atom_site_refinement_flags
Pd1 Pd 0.42326(3) 0.26509(3) 0.68172(2) 0.02854(13) Uani 1 1 d .
C1 C 0.5127(4) 0.4177(4) 0.7858(3) 0.0319(10) Uani 1 1 d .
H1 H 0.4489 0.4600 0.8258 0.038 Uiso 1 1 calc R
C2 C 0.5667(4) 0.4804(4) 0.7302(3) 0.0325(10) Uani 1 1 d .
H2 H 0.5167 0.5149 0.6909 0.039 Uiso 1 1 calc R
C3 C 0.7011(5) 0.4820(4) 0.7432(4) 0.0366(11) Uani 1 1 d .
H3 H 0.7598 0.5153 0.7126 0.044 Uiso 1 1 calc R
C4 C 0.7396(5) 0.4262(4) 0.8094(4) 0.0372(11) Uani 1 1 d .
H4 H 0.8278 0.4172 0.8318 0.045 Uiso 1 1 calc R
C5 C 0.6261(5) 0.3872(4) 0.8355(3) 0.0374(11) Uani 1 1 d .
H5 H 0.6234 0.3466 0.8793 0.045 Uiso 1 1 calc R
C6 C 0.5145(5) 0.1099(4) 0.6188(3) 0.0337(11) Uani 1 1 d .
C7 C 0.3895(5) 0.1097(4) 0.5683(4) 0.0387(11) Uani 1 1 d .
H7A H 0.3198 0.0540 0.5721 0.046 Uiso 1 1 calc R
H7B H 0.3903 0.1178 0.5062 0.046 Uiso 1 1 calc R
C8 C 0.6033(5) 0.2008(5) 0.6282(4) 0.0459(13) Uani 1 1 d .
H8A H 0.6224 0.2163 0.5711 0.055 Uiso 1 1 calc R
H8B H 0.6825 0.2096 0.6735 0.055 Uiso 1 1 calc R
C9 C 0.5322(6) 0.0303(5) 0.6765(4) 0.0541(15) Uani 1 1 d .
H9A H 0.5635 -0.0411 0.6403 0.081 Uiso 1 1 calc R
H9B H 0.4475 0.0150 0.6968 0.081 Uiso 1 1 calc R
H9C H 0.5973 0.0650 0.7299 0.081 Uiso 1 1 calc R
C11 C 0.2297(4) 0.2955(3) 0.6951(3) 0.0217(8) Uani 1 1 d .
N1 N 0.1574(3) 0.3744(3) 0.6683(2) 0.0193(7) Uani 1 1 d .
C21 C 0.2141(4) 0.4719(3) 0.6481(3) 0.0217(8) Uani 1 1 d .
C22 C 0.2426(4) 0.4628(3) 0.5594(3) 0.0226(8) Uani 1 1 d .
C27 C 0.2143(4) 0.3525(4) 0.4815(3) 0.0249(9) Uani 1 1 d .
H27 H 0.1896 0.2908 0.5081 0.030 Uiso 1 1 calc R
C28 C 0.3356(5) 0.3197(4) 0.4329(3) 0.0320(10) Uani 1 1 d .
H28A H 0.3178 0.2445 0.3882 0.048 Uiso 1 1 calc R
H28B H 0.4107 0.3179 0.4778 0.048 Uiso 1 1 calc R
H28C H 0.3566 0.3755 0.4013 0.048 Uiso 1 1 calc R
C29 C 0.0967(4) 0.3652(4) 0.4159(3) 0.0299(10) Uani 1 1 d .
H29A H 0.1169 0.4282 0.3916 0.045 Uiso 1 1 calc R
H29B H 0.0188 0.3805 0.4485 0.045 Uiso 1 1 calc R
H29C H 0.0788 0.2949 0.3653 0.045 Uiso 1 1 calc R
C23 C 0.2961(4) 0.5591(4) 0.5431(3) 0.0264(9) Uani 1 1 d .
H23 H 0.3172 0.5551 0.4836 0.032 Uiso 1 1 calc R
C24 C 0.3191(4) 0.6608(4) 0.6121(3) 0.0282(10) Uani 1 1 d .
H24 H 0.3560 0.7258 0.5998 0.034 Uiso 1 1 calc R
C25 C 0.2884(4) 0.6681(4) 0.6988(3) 0.0266(9) Uani 1 1 d .
H25 H 0.3044 0.7386 0.7453 0.032 Uiso 1 1 calc R
C26 C 0.2347(4) 0.5747(3) 0.7199(3) 0.0220(8) Uani 1 1 d .
C30 C 0.1994(4) 0.5855(4) 0.8144(3) 0.0255(9) Uani 1 1 d .
H30 H 0.1893 0.5072 0.8206 0.031 Uiso 1 1 calc R
C31 C 0.3050(5) 0.6534(4) 0.8908(3) 0.0332(10) Uani 1 1 d .
H31A H 0.3914 0.6233 0.8796 0.050 Uiso 1 1 calc R
H31B H 0.2832 0.6471 0.9497 0.050 Uiso 1 1 calc R
H31C H 0.3081 0.7332 0.8919 0.050 Uiso 1 1 calc R
C32 C 0.0660(4) 0.6389(4) 0.8272(3) 0.0316(10) Uani 1 1 d .
H32A H 0.0716 0.7144 0.8185 0.047 Uiso 1 1 calc R
H32B H 0.0447 0.6454 0.8891 0.047 Uiso 1 1 calc R
H32C H -0.0034 0.5909 0.7823 0.047 Uiso 1 1 calc R
C12 C 0.0251(4) 0.3592(3) 0.6772(3) 0.0232(9) Uani 1 1 d .
H12 H -0.0440 0.4031 0.6624 0.028 Uiso 1 1 calc R
C13 C 0.0129(4) 0.2712(3) 0.7103(3) 0.0221(8) Uani 1 1 d .
H13 H -0.0665 0.2409 0.7240 0.027 Uiso 1 1 calc R
N2 N 0.1381(3) 0.2322(3) 0.7213(2) 0.0205(7) Uani 1 1 d .
C41 C 0.1669(4) 0.1467(3) 0.7665(3) 0.0216(8) Uani 1 1 d .
C42 C 0.2238(4) 0.1831(4) 0.8584(3) 0.0233(9) Uani 1 1 d .
C47 C 0.2542(4) 0.3079(4) 0.9098(3) 0.0261(9) Uani 1 1 d .
H47 H 0.2699 0.3487 0.8640 0.031 Uiso 1 1 calc R
C48 C 0.3768(5) 0.3299(4) 0.9792(4) 0.0381(11) Uani 1 1 d .
H48A H 0.3581 0.3035 1.0312 0.057 Uiso 1 1 calc R
H48B H 0.4021 0.4114 1.0007 0.057 Uiso 1 1 calc R
H48C H 0.4493 0.2891 0.9507 0.057 Uiso 1 1 calc R
C49 C 0.1349(5) 0.3565(4) 0.9562(4) 0.0437(13) Uani 1 1 d .
H49A H 0.1185 0.3192 1.0026 0.065 Uiso 1 1 calc R
H49B H 0.0569 0.3433 0.9105 0.065 Uiso 1 1 calc R
H49C H 0.1528 0.4382 0.9854 0.065 Uiso 1 1 calc R
C43 C 0.2459(4) 0.1003(4) 0.9025(3) 0.0259(9) Uani 1 1 d .
H43 H 0.2863 0.1217 0.9641 0.031 Uiso 1 1 calc R
C44 C 0.2098(4) -0.0129(4) 0.8580(3) 0.0289(10) Uani 1 1 d .
H44 H 0.2243 -0.0679 0.8897 0.035 Uiso 1 1 calc R
C45 C 0.1528(4) -0.0466(4) 0.7680(3) 0.0271(9) Uani 1 1 d .
H45 H 0.1292 -0.1247 0.7383 0.033 Uiso 1 1 calc R
C46 C 0.1297(4) 0.0327(4) 0.7203(3) 0.0239(9) Uani 1 1 d .
C50 C 0.0598(4) -0.0070(4) 0.6230(3) 0.0263(9) Uani 1 1 d .
H50 H 0.0729 0.0550 0.5942 0.032 Uiso 1 1 calc R
C51 C -0.0897(4) -0.0277(4) 0.6240(3) 0.0332(10) Uani 1 1 d .
H51A H -0.1047 -0.0838 0.6564 0.050 Uiso 1 1 calc R
H51B H -0.1332 -0.0560 0.5610 0.050 Uiso 1 1 calc R
H51C H -0.1262 0.0437 0.6551 0.050 Uiso 1 1 calc R
C52 C 0.1148(5) -0.1141(4) 0.5641(3) 0.0340(10) Uani 1 1 d .
H52A H 0.2104 -0.1012 0.5654 0.051 Uiso 1 1 calc R
H52B H 0.0723 -0.1319 0.5010 0.051 Uiso 1 1 calc R
H52C H 0.0970 -0.1777 0.5882 0.051 Uiso 1 1 calc R
C1S C 0.2178(5) -0.0133(4) 0.1079(3) 0.0341(10) Uani 1 1 d .
C2S C 0.1675(5) 0.0918(4) 0.1423(3) 0.0376(11) Uani 1 1 d .
H2S H 0.0754 0.0955 0.1461 0.045 Uiso 1 1 calc R
C3S C 0.2477(5) 0.1907(4) 0.1709(3) 0.0357(11) Uani 1 1 d .
H3S H 0.2106 0.2613 0.1944 0.043 Uiso 1 1 calc R
C4S C 0.3818(5) 0.1873(4) 0.1655(3) 0.0372(11) Uani 1 1 d .
H4S H 0.4379 0.2550 0.1862 0.045 Uiso 1 1 calc R
C5S C 0.4332(5) 0.0838(5) 0.1294(4) 0.0434(13) Uani 1 1 d .
H5S H 0.5251 0.0807 0.1242 0.052 Uiso 1 1 calc R
C6S C 0.3521(5) -0.0157(5) 0.1008(4) 0.0373(11) Uani 1 1 d .
H6S H 0.3889 -0.0861 0.0761 0.045 Uiso 1 1 calc R
C7S C 0.1286(6) -0.1205(5) 0.0795(4) 0.0507(14) Uani 1 1 d .
H7S1 H 0.0861 -0.1327 0.0169 0.076 Uiso 1 1 calc R
H7S2 H 0.0608 -0.1135 0.1210 0.076 Uiso 1 1 calc R
H7S3 H 0.1810 -0.1849 0.0821 0.076 Uiso 1 1 calc R

loop_
_atom_site_aniso_label
_atom_site_aniso_U_11
_atom_site_aniso_U_22
_atom_site_aniso_U_33
_atom_site_aniso_U_23
_atom_site_aniso_U_13
_atom_site_aniso_U_12
Pd1 0.01651(18) 0.0284(2) 0.0428(2) 0.01358(15) 0.00387(13) 0.00257(12)
C1 0.025(2) 0.029(2) 0.038(3) 0.004(2) 0.0040(19) 0.0000(18)
C2 0.023(2) 0.029(2) 0.046(3) 0.011(2) 0.001(2) 0.0022(18)
C3 0.028(2) 0.037(3) 0.045(3) 0.012(2) 0.007(2) -0.002(2)
C4 0.024(2) 0.040(3) 0.044(3) 0.006(2) 0.003(2) 0.003(2)
C5 0.039(3) 0.042(3) 0.032(3) 0.013(2) 0.005(2) 0.003(2)
C6 0.033(2) 0.032(2) 0.033(2) -0.001(2) 0.010(2) 0.022(2)
C7 0.033(3) 0.034(3) 0.045(3) 0.004(2) 0.009(2) 0.003(2)
C8 0.025(2) 0.055(3) 0.053(3) 0.004(3) 0.013(2) 0.014(2)
C9 0.062(4) 0.052(3) 0.056(4) 0.023(3) 0.013(3) 0.030(3)
C11 0.022(2) 0.020(2) 0.023(2) 0.0072(17) -0.0010(16) -0.0024(16)
N1 0.0166(16) 0.0189(17) 0.0241(18) 0.0097(14) 0.0009(13) 0.0011(13)
C21 0.0169(19) 0.019(2) 0.030(2) 0.0100(17) 0.0007(16) 0.0004(15)
C22 0.0160(19) 0.025(2) 0.029(2) 0.0119(18) 0.0012(16) 0.0029(16)
C27 0.025(2) 0.024(2) 0.026(2) 0.0098(18) 0.0000(17) -0.0003(17)
C28 0.034(2) 0.035(2) 0.030(2) 0.010(2) 0.010(2) 0.007(2)
C29 0.028(2) 0.030(2) 0.032(2) 0.011(2) -0.0035(19) -0.0002(18)
C23 0.025(2) 0.025(2) 0.032(2) 0.0134(19) 0.0039(18) 0.0033(17)
C24 0.023(2) 0.029(2) 0.040(3) 0.021(2) 0.0072(19) 0.0026(17)
C25 0.020(2) 0.021(2) 0.037(2) 0.0071(19) 0.0022(18) 0.0010(16)
C26 0.0172(19) 0.022(2) 0.028(2) 0.0105(17) -0.0007(16) 0.0014(15)
C30 0.023(2) 0.023(2) 0.029(2) 0.0059(18) -0.0009(17) 0.0013(16)
C31 0.031(2) 0.033(2) 0.032(3) 0.006(2) -0.0040(19) 0.0002(19)
C32 0.025(2) 0.038(3) 0.029(2) 0.005(2) 0.0020(18) 0.0010(19)
C12 0.0173(19) 0.022(2) 0.030(2) 0.0084(18) 0.0001(17) 0.0028(16)
C13 0.0152(18) 0.022(2) 0.028(2) 0.0062(17) 0.0001(16) 0.0006(15)
N2 0.0147(15) 0.0207(17) 0.0267(18) 0.0086(14) 0.0012(13) 0.0010(13)
C41 0.0167(18) 0.023(2) 0.028(2) 0.0129(18) -0.0002(16) 0.0004(15)
C42 0.0190(19) 0.025(2) 0.027(2) 0.0102(18) 0.0019(17) -0.0016(16)
C47 0.028(2) 0.025(2) 0.026(2) 0.0110(18) 0.0013(18) -0.0016(17)
C48 0.035(3) 0.036(3) 0.041(3) 0.014(2) -0.007(2) -0.009(2)
C49 0.037(3) 0.033(3) 0.051(3) -0.003(2) 0.006(2) -0.001(2)
C43 0.025(2) 0.032(2) 0.024(2) 0.0126(19) 0.0029(17) 0.0000(18)
C44 0.025(2) 0.032(2) 0.035(3) 0.019(2) 0.0025(19) 0.0044(18)
C45 0.025(2) 0.025(2) 0.034(2) 0.0132(19) 0.0019(18) 0.0021(17)
C46 0.020(2) 0.024(2) 0.029(2) 0.0110(18) 0.0000(17) 0.0012(16)
C50 0.027(2) 0.023(2) 0.029(2) 0.0102(18) -0.0017(18) -0.0013(17)
C51 0.027(2) 0.030(2) 0.042(3) 0.013(2) -0.004(2) 0.0002(19)
C52 0.040(3) 0.025(2) 0.036(3) 0.011(2) 0.000(2) 0.0012(19)
C1S 0.036(3) 0.038(3) 0.026(2) 0.007(2) 0.007(2) -0.006(2)
C2S 0.029(2) 0.044(3) 0.037(3) 0.007(2) 0.009(2) -0.002(2)
C3S 0.039(3) 0.037(3) 0.030(3) 0.009(2) 0.004(2) 0.000(2)
C4S 0.032(2) 0.044(3) 0.036(3) 0.016(2) -0.005(2) -0.009(2)
C5S 0.023(2) 0.059(3) 0.054(3) 0.027(3) 0.002(2) 0.000(2)
C6S 0.032(2) 0.043(3) 0.041(3) 0.017(2) 0.008(2) 0.007(2)
C7S 0.048(3) 0.037(3) 0.062(4) 0.004(3) 0.018(3) -0.009(2)

loop_
_atom_type_symbol
_atom_type_description
_atom_type_scat_dispersion_real
_atom_type_scat_dispersion_imag
_atom_type_scat_source
C C 0.0181 0.0091 'International Tables Vol C Tables 4.2.6.8 and 6.1.1.4'
H H 0.0000 0.0000 'International Tables Vol C Tables 4.2.6.8 and 6.1.1.4'
N N 0.0311 0.0180 'International Tables Vol C Tables 4.2.6.8 and 6.1.1.4'
Pd Pd 0.1215 3.9337 'International Tables Vol C Tables 4.2.6.8 and 6.1.1.4'

loop_
_geom_angle_atom_site_label_1
_geom_angle_atom_site_label_2
_geom_angle_atom_site_label_3
_geom_angle
C11 Pd1 C6 130.84(18)
C11 Pd1 C8 163.02(19)
C6 Pd1 C8 37.1(2)
C11 Pd1 C7 97.48(17)
C6 Pd1 C7 38.13(18)
C8 Pd1 C7 66.4(2)
C11 Pd1 C1 97.97(17)
C6 Pd1 C1 128.63(18)
C8 Pd1 C1 97.85(19)
C7 Pd1 C1 164.18(18)
C5 C1 C2 104.9(4)
C5 C1 Pd1 108.4(3)
C2 C1 Pd1 101.4(3)
C5 C1 H1 113.7
C2 C1 H1 113.7
Pd1 C1 H1 113.7
C3 C2 C1 108.9(4)
C3 C2 H2 125.6
C1 C2 H2 125.6
C2 C3 C4 109.2(4)
C2 C3 H3 125.4
C4 C3 H3 125.4
C5 C4 C3 107.8(4)
C5 C4 H4 126.1
C3 C4 H4 126.1
C4 C5 C1 109.1(4)
C4 C5 H5 125.5
C1 C5 H5 125.5
C8 C6 C7 116.5(5)
C8 C6 C9 122.7(5)
C7 C6 C9 119.2(5)
C8 C6 Pd1 71.5(3)
C7 C6 Pd1 71.2(3)
C9 C6 Pd1 115.0(3)
C6 C7 Pd1 70.7(3)
C6 C7 H7A 116.6
Pd1 C7 H7A 116.6
C6 C7 H7B 116.6
Pd1 C7 H7B 116.6
H7A C7 H7B 113.5
C6 C8 Pd1 71.4(3)
C6 C8 H8A 116.5
Pd1 C8 H8A 116.5
C6 C8 H8B 116.5
Pd1 C8 H8B 116.5
H8A C8 H8B 113.5
C6 C9 H9A 109.5
C6 C9 H9B 109.5
H9A C9 H9B 109.5
C6 C9 H9C 109.5
H9A C9 H9C 109.5
H9B C9 H9C 109.5
N2 C11 N1 103.7(3)
N2 C11 Pd1 127.7(3)
N1 C11 Pd1 128.1(3)
C11 N1 C12 111.2(3)
C11 N1 C21 124.3(3)
C12 N1 C21 123.7(3)
C22 C21 C26 122.8(4)
C22 C21 N1 119.9(4)
C26 C21 N1 117.4(4)
C23 C22 C21 117.8(4)
C23 C22 C27 120.0(4)
C21 C22 C27 122.2(4)
C28 C27 C29 111.8(4)
C28 C27 C22 111.4(4)
C29 C27 C22 109.2(3)
C28 C27 H27 108.1
C29 C27 H27 108.1
C22 C27 H27 108.1
C27 C28 H28A 109.5
C27 C28 H28B 109.5
H28A C28 H28B 109.5
C27 C28 H28C 109.5
H28A C28 H28C 109.5
H28B C28 H28C 109.5
C27 C29 H29A 109.5
C27 C29 H29B 109.5
H29A C29 H29B 109.5
C27 C29 H29C 109.5
H29A C29 H29C 109.5
H29B C29 H29C 109.5
C24 C23 C22 121.0(4)
C24 C23 H23 119.5
C22 C23 H23 119.5
C25 C24 C23 120.1(4)
C25 C24 H24 119.9
C23 C24 H24 119.9
C24 C25 C26 121.8(4)
C24 C25 H25 119.1
C26 C25 H25 119.1
C25 C26 C21 116.5(4)
C25 C26 C30 120.8(4)
C21 C26 C30 122.7(4)
C26 C30 C31 113.5(4)
C26 C30 C32 110.6(3)
C31 C30 C32 109.6(4)
C26 C30 H30 107.7
C31 C30 H30 107.7
C32 C30 H30 107.7
C30 C31 H31A 109.5
C30 C31 H31B 109.5
H31A C31 H31B 109.5
C30 C31 H31C 109.5
H31A C31 H31C 109.5
H31B C31 H31C 109.5
C30 C32 H32A 109.5
C30 C32 H32B 109.5
H32A C32 H32B 109.5
C30 C32 H32C 109.5
H32A C32 H32C 109.5
H32B C32 H32C 109.5
C13 C12 N1 106.9(3)
C13 C12 H12 126.5
N1 C12 H12 126.5
C12 C13 N2 107.3(3)
C12 C13 H13 126.4
N2 C13 H13 126.4
C11 N2 C13 110.8(3)
C11 N2 C41 125.5(3)
C13 N2 C41 123.1(3)
C46 C41 C42 122.6(4)
C46 C41 N2 119.4(4)
C42 C41 N2 117.8(4)
C43 C42 C41 117.3(4)
C43 C42 C47 120.7(4)
C41 C42 C47 121.9(4)
C48 C47 C42 113.2(4)
C48 C47 C49 110.3(4)
C42 C47 C49 109.9(4)
C48 C47 H47 107.7
C42 C47 H47 107.7
C49 C47 H47 107.7
C47 C48 H48A 109.5
C47 C48 H48B 109.5
H48A C48 H48B 109.5
C47 C48 H48C 109.5
H48A C48 H48C 109.5
H48B C48 H48C 109.5
C47 C49 H49A 109.5
C47 C49 H49B 109.5
H49A C49 H49B 109.5
C47 C49 H49C 109.5
H49A C49 H49C 109.5
H49B C49 H49C 109.5
C44 C43 C42 121.0(4)
C44 C43 H43 119.5
C42 C43 H43 119.5
C45 C44 C43 120.7(4)
C45 C44 H44 119.7
C43 C44 H44 119.7
C44 C45 C46 120.8(4)
C44 C45 H45 119.6
C46 C45 H45 119.6
C45 C46 C41 117.7(4)
C45 C46 C50 119.1(4)
C41 C46 C50 123.1(4)
C46 C50 C52 112.9(4)
C46 C50 C51 110.1(4)
C52 C50 C51 109.9(4)
C46 C50 H50 107.9
C52 C50 H50 107.9
C51 C50 H50 107.9
C50 C51 H51A 109.5
C50 C51 H51B 109.5
H51A C51 H51B 109.5
C50 C51 H51C 109.5
H51A C51 H51C 109.5
H51B C51 H51C 109.5
C50 C52 H52A 109.5
C50 C52 H52B 109.5
H52A C52 H52B 109.5
C50 C52 H52C 109.5
H52A C52 H52C 109.5
H52B C52 H52C 109.5
C6S C1S C2S 117.8(4)
C6S C1S C7S 121.5(5)
C2S C1S C7S 120.8(5)
C3S C2S C1S 121.8(5)
C3S C2S H2S 119.1
C1S C2S H2S 119.1
C2S C3S C4S 120.1(5)
C2S C3S H3S 120.0
C4S C3S H3S 120.0
C3S C4S C5S 119.0(5)
C3S C4S H4S 120.5
C5S C4S H4S 120.5
C4S C5S C6S 120.8(5)
C4S C5S H5S 119.6
C6S C5S H5S 119.6
C1S C6S C5S 120.6(5)
C1S C6S H6S 119.7
C5S C6S H6S 119.7
C1S C7S H7S1 109.5
C1S C7S H7S2 109.5
H7S1 C7S H7S2 109.5
C1S C7S H7S3 109.5
H7S1 C7S H7S3 109.5
H7S2 C7S H7S3 109.5

loop_
_geom_bond_atom_site_label_1
_geom_bond_atom_site_label_2
_geom_bond_distance
Pd1 C11 2.043(4)
Pd1 C6 2.171(4)
Pd1 C8 2.173(5)
Pd1 C7 2.178(5)
Pd1 C1 2.186(5)
C1 C5 1.439(7)
C1 C2 1.446(7)
C1 H1 1.0000
C2 C3 1.363(6)
C2 H2 0.9500
C3 C4 1.415(7)
C3 H3 0.9500
C4 C5 1.382(7)
C4 H4 0.9500
C5 H5 0.9500
C6 C8 1.382(8)
C6 C7 1.421(7)
C6 C9 1.506(7)
C7 H7A 0.9900
C7 H7B 0.9900
C8 H8A 0.9900
C8 H8B 0.9900
C9 H9A 0.9800
C9 H9B 0.9800
C9 H9C 0.9800
C11 N2 1.364(5)
C11 N1 1.369(5)
N1 C12 1.383(5)
N1 C21 1.445(5)
C21 C22 1.399(6)
C21 C26 1.414(6)
C22 C23 1.390(6)
C22 C27 1.528(6)
C27 C28 1.520(6)
C27 C29 1.525(6)
C27 H27 1.0000
C28 H28A 0.9800
C28 H28B 0.9800
C28 H28C 0.9800
C29 H29A 0.9800
C29 H29B 0.9800
C29 H29C 0.9800
C23 C24 1.385(7)
C23 H23 0.9500
C24 C25 1.383(6)
C24 H24 0.9500
C25 C26 1.394(6)
C25 H25 0.9500
C26 C30 1.507(6)
C30 C31 1.531(6)
C30 C32 1.539(6)
C30 H30 1.0000
C31 H31A 0.9800
C31 H31B 0.9800
C31 H31C 0.9800
C32 H32A 0.9800
C32 H32B 0.9800
C32 H32C 0.9800
C12 C13 1.334(6)
C12 H12 0.9500
C13 N2 1.390(5)
C13 H13 0.9500
N2 C41 1.445(5)
C41 C46 1.399(6)
C41 C42 1.407(6)
C42 C43 1.393(6)
C42 C47 1.518(6)
C47 C48 1.518(6)
C47 C49 1.530(7)
C47 H47 1.0000
C48 H48A 0.9800
C48 H48B 0.9800
C48 H48C 0.9800
C49 H49A 0.9800
C49 H49B 0.9800
C49 H49C 0.9800
C43 C44 1.383(6)
C43 H43 0.9500
C44 C45 1.382(7)
C44 H44 0.9500
C45 C46 1.395(6)
C45 H45 0.9500
C46 C50 1.521(6)
C50 C52 1.533(6)
C50 C51 1.540(6)
C50 H50 1.0000
C51 H51A 0.9800
C51 H51B 0.9800
C51 H51C 0.9800
C52 H52A 0.9800
C52 H52B 0.9800
C52 H52C 0.9800
C1S C6S 1.386(7)
C1S C2S 1.389(7)
C1S C7S 1.507(7)
C2S C3S 1.378(7)
C2S H2S 0.9500
C3S C4S 1.381(7)
C3S H3S 0.9500
C4S C5S 1.382(8)
C4S H4S 0.9500
C5S C6S 1.389(7)
C5S H5S 0.9500
C6S H6S 0.9500
C7S H7S1 0.9800
C7S H7S2 0.9800
C7S H7S3 0.9800
